data_7232505
loop_
_publ_author_name
'Sun, Dong-Sheng'
'Zhang, Yao-Zu'
'Gao, Ji-Xing'
'Hua, Xiu-Ni'
'Chen, Xiao-Gang'
'Mei, Guang-Quan'
'Liao, Wei-Qiang'

_publ_section_title
;
 Reversible high temperature dielectric switching in a 2H-perovskite
 compound: [Me3NCH2CH3]CdCl3
;
_journal_issue 16
_journal_name_full CrystEngComm
_journal_page_first 2669
_journal_paper_doi 10.1039/C8CE02174K
_journal_volume 21
_journal_year 2019
_chemical_formula_moiety '3(Cd0.33 Cl), C3 N, 2(C H3), 7.92(H)'
_chemical_formula_sum 'C5 H14 Cd Cl3 N'
_chemical_formula_weight 306.85
_space_group_IT_number 194
_space_group_name_Hall '-P 6c 2c'
_space_group_name_H-M_alt 'P 63/m m c'
_symmetry_cell_setting hexagonal
_symmetry_space_group_name_Hall '-P 6c 2c'
_symmetry_space_group_name_H-M 'P 63/m m c'
_atom_sites_solution_hydrogens geom
_atom_sites_solution_primary direct
_atom_sites_solution_secondary difmap
_audit_block_doi 10.5517/ccdc.csd.cc20y95g
_audit_creation_method SHELXL-97
_audit_update_record
;
2018-12-12 deposited with the CCDC.    2019-03-19 downloaded from the CCDC.
;
_cell_angle_alpha 90.00
_cell_angle_beta 90.00
_cell_angle_gamma 120.00
_cell_formula_units_Z 2
_cell_length_a 9.5032(3)
_cell_length_b 9.5032(3)
_cell_length_c 6.8345(4)
_cell_measurement_reflns_used 3185
_cell_measurement_temperature 363(2)
_cell_measurement_theta_max 28.1020
_cell_measurement_theta_min 3.8560
_cell_volume 534.54(4)
_computing_cell_refinement 'CrysAlisPro 1.171.39.45i (Rigaku OD, 2018)'
_computing_data_collection 'CrysAlisPro 1.171.39.45i (Rigaku OD, 2018)'
_computing_data_reduction 'CrysAlisPro 1.171.39.45i (Rigaku OD, 2018)'
_computing_molecular_graphics 'DIAMOND (Brandenburg & Putz, 2005)'
_computing_publication_material 'SHELXL-97 (Sheldrick, 1997)'
_computing_structure_refinement 'SHELXL-97 (Sheldrick, 1997)'
_computing_structure_solution 'SHELXS-97 (Sheldrick, 1990)'
_diffrn_ambient_temperature 363(2)
_diffrn_measured_fraction_theta_full 0.996
_diffrn_measured_fraction_theta_max 0.996
_diffrn_measurement_device_type 'XtaLAB Synergy R, DW system, HyPix'
_diffrn_measurement_method '\w scans'
_diffrn_radiation_monochromator graphite
_diffrn_radiation_source 'fine-focus sealed tube'
_diffrn_radiation_type MoK\a
_diffrn_radiation_wavelength 0.71073
_diffrn_reflns_av_R_equivalents 0.0277
_diffrn_reflns_av_sigmaI/netI 0.0120
_diffrn_reflns_limit_h_max 12
_diffrn_reflns_limit_h_min -10
_diffrn_reflns_limit_k_max 12
_diffrn_reflns_limit_k_min -12
_diffrn_reflns_limit_l_max 8
_diffrn_reflns_limit_l_min -8
_diffrn_reflns_number 6024
_diffrn_reflns_theta_full 26.99
_diffrn_reflns_theta_max 26.99
_diffrn_reflns_theta_min 2.47
_exptl_absorpt_coefficient_mu 2.731
_exptl_absorpt_correction_T_max 0.579
_exptl_absorpt_correction_T_min 0.415
_exptl_absorpt_correction_type multi-scan
_exptl_absorpt_process_details
;
CrysAlisPro 1.171.39.45i (Rigaku Oxford Diffraction, 2018)
Empirical absorption correction using spherical harmonics,
 implemented in SCALE3 ABSPACK scaling algorithm.
;
_exptl_crystal_colour colorless
_exptl_crystal_density_diffrn 1.906
_exptl_crystal_density_method 'not measured'
_exptl_crystal_description strip
_exptl_crystal_F_000 299.8
_exptl_crystal_size_max 0.38
_exptl_crystal_size_mid 0.28
_exptl_crystal_size_min 0.20
_refine_diff_density_max 0.450
_refine_diff_density_min -0.429
_refine_diff_density_rms 0.100
_refine_ls_extinction_method none
_refine_ls_goodness_of_fit_ref 1.008
_refine_ls_hydrogen_treatment mixed
_refine_ls_matrix_type full
_refine_ls_number_parameters 18
_refine_ls_number_reflns 252
_refine_ls_number_restraints 26
_refine_ls_restrained_S_all 1.028
_refine_ls_R_factor_all 0.0423
_refine_ls_R_factor_gt 0.0383
_refine_ls_shift/su_max 0.094
_refine_ls_shift/su_mean 0.015
_refine_ls_structure_factor_coef Fsqd
_refine_ls_weighting_details 'calc w=1/[\s^2^(Fo^2^)+(0.0967P)^2^+0.1085P] where P=(Fo^2^+2Fc^2^)/3'
_refine_ls_weighting_scheme calc
_refine_ls_wR_factor_gt 0.1166
_refine_ls_wR_factor_ref 0.1219
_reflns_number_gt 216
_reflns_number_total 253
_reflns_threshold_expression >2sigma(I)
_cod_data_source_file c8ce02174k2.cif
_cod_data_source_block p63mmc
_cod_depositor_comments 'Adding full bibliography for 7232504--7232505.cif.'
_cod_original_cell_volume 534.54(5)
_cod_database_code 7232505

loop_
_symmetry_equiv_pos_as_xyz
'x, y, z'
'-y, x-y, z'
'-x+y, -x, z'
'-x, -y, z+1/2'
'y, -x+y, z+1/2'
'x-y, x, z+1/2'
'y, x, -z'
'x-y, -y, -z'
'-x, -x+y, -z'
'-y, -x, -z+1/2'
'-x+y, y, -z+1/2'
'x, x-y, -z+1/2'
'-x, -y, -z'
'y, -x+y, -z'
'x-y, x, -z'
'x, y, -z-1/2'
'-y, x-y, -z-1/2'
'-x+y, -x, -z-1/2'
'-y, -x, z'
'-x+y, y, z'
'x, x-y, z'
'y, x, z-1/2'
'x-y, -y, z-1/2'
'-x, -x+y, z-1/2'

loop_
_atom_site_label
_atom_site_type_symbol
_atom_site_fract_x
_atom_site_fract_y
_atom_site_fract_z
_atom_site_U_iso_or_equiv
_atom_site_adp_type
_atom_site_occupancy
_atom_site_symmetry_multiplicity
_atom_site_calc_flag
_atom_site_refinement_flags
C1 C 0.59417(2) 0.18834(5) 0.87560(9) 0.206(4) Uani 0.50 2 d SPDU
H1A H 0.6458 0.1237 0.8709 0.248 Uiso 0.33 1 d PR
H1B H 0.4778 0.1237 0.8709 0.248 Uiso 0.33 1 d PR
N1 N 0.6667 0.3333 0.7500 0.155(3) Uani 1 12 d SDU
Cd1 Cd 1.0000 0.0000 0.0000 0.07821(16) Uani 1 12 d S
Cl1 Cl 0.87623(5) 0.12377(5) 0.2500 0.0989(3) Uani 1 4 d S
C2 C 0.6667 0.3333 1.1208(13) 0.50(2) Uani 1 6 d SU
H2A H 0.7648 0.3580 1.1887 0.599 Uiso 0.25 1 d PR
H2B H 0.5932 0.3580 1.1887 0.599 Uiso 0.25 1 d PR

loop_
_atom_site_aniso_label
_atom_site_aniso_U_11
_atom_site_aniso_U_22
_atom_site_aniso_U_33
_atom_site_aniso_U_23
_atom_site_aniso_U_13
_atom_site_aniso_U_12
C1 0.165(6) 0.159(6) 0.293(8) 0.031(7) 0.015(3) 0.080(3)
N1 0.109(3) 0.109(3) 0.245(8) 0.000 0.000 0.0546(13)
Cd1 0.0782(2) 0.0782(2) 0.0783(3) 0.000 0.000 0.03908(10)
Cl1 0.1150(2) 0.1150(2) 0.0967(6) 0.000 0.000 0.0801(3)
C2 0.64(4) 0.64(4) 0.227(14) 0.000 0.000 0.318(18)

loop_
_atom_type_symbol
_atom_type_description
_atom_type_scat_dispersion_real
_atom_type_scat_dispersion_imag
_atom_type_scat_source
C C 0.0033 0.0016 'International Tables Vol C Tables 4.2.6.8 and 6.1.1.4'
H H 0.0000 0.0000 'International Tables Vol C Tables 4.2.6.8 and 6.1.1.4'
N N 0.0061 0.0033 'International Tables Vol C Tables 4.2.6.8 and 6.1.1.4'
Cl Cl 0.1484 0.1585 'International Tables Vol C Tables 4.2.6.8 and 6.1.1.4'
Cd Cd -0.8075 1.2024 'International Tables Vol C Tables 4.2.6.8 and 6.1.1.4'

loop_
_geom_angle_atom_site_label_1
_geom_angle_atom_site_label_2
_geom_angle_atom_site_label_3
_geom_angle
_geom_angle_site_symmetry_1
_geom_angle_site_symmetry_3
N1 C1 C1 54.27(3) . 16_557
N1 C1 H1A 115.5 . .
C1 C1 H1A 88.1 16_557 .
N1 C1 H1B 115.5 . .
C1 C1 H1B 88.1 16_557 .
H1A C1 H1B 112.6 . .
C1 N1 C1 132.108(17) . 18_667
C1 N1 C1 89.34(4) . 3_665
C1 N1 C1 71.46(5) 18_667 3_665
C1 N1 C1 71.46(5) . 16_557
C1 N1 C1 89.34(4) 18_667 16_557
C1 N1 C1 132.108(17) 3_665 16_557
C1 N1 C1 89.34(4) . 2_655
C1 N1 C1 132.107(16) 18_667 2_655
C1 N1 C1 89.34(4) 3_665 2_655
C1 N1 C1 132.106(16) 16_557 2_655
C1 N1 C1 132.107(16) . 17_657
C1 N1 C1 89.34(4) 18_667 17_657
C1 N1 C1 132.107(16) 3_665 17_657
C1 N1 C1 89.34(4) 16_557 17_657
C1 N1 C1 71.46(5) 2_655 17_657
Cl1 Cd1 Cl1 96.857(18) 15_545 .
Cl1 Cd1 Cl1 83.144(18) 15_545 14_665
Cl1 Cd1 Cl1 96.856(18) . 14_665
Cl1 Cd1 Cl1 96.856(18) 15_545 2_645
Cl1 Cd1 Cl1 83.144(18) . 2_645
Cl1 Cd1 Cl1 180.0 14_665 2_645
Cl1 Cd1 Cl1 180.0 15_545 3_765
Cl1 Cd1 Cl1 83.144(18) . 3_765
Cl1 Cd1 Cl1 96.856(18) 14_665 3_765
Cl1 Cd1 Cl1 83.144(18) 2_645 3_765
Cl1 Cd1 Cl1 83.144(18) 15_545 13_755
Cl1 Cd1 Cl1 180.0 . 13_755
Cl1 Cd1 Cl1 83.144(18) 14_665 13_755
Cl1 Cd1 Cl1 96.856(18) 2_645 13_755
Cl1 Cd1 Cl1 96.856(18) 3_765 13_755
Cl1 Cd1 Cd1 50.015(12) 15_545 4_754
Cl1 Cd1 Cd1 129.985(12) . 4_754
Cl1 Cd1 Cd1 50.015(12) 14_665 4_754
Cl1 Cd1 Cd1 129.985(12) 2_645 4_754
Cl1 Cd1 Cd1 129.985(12) 3_765 4_754
Cl1 Cd1 Cd1 50.015(12) 13_755 4_754
Cl1 Cd1 Cd1 129.985(12) 15_545 4_755
Cl1 Cd1 Cd1 50.015(12) . 4_755
Cl1 Cd1 Cd1 129.985(12) 14_665 4_755
Cl1 Cd1 Cd1 50.015(12) 2_645 4_755
Cl1 Cd1 Cd1 50.015(12) 3_765 4_755
Cl1 Cd1 Cd1 129.985(12) 13_755 4_755
Cd1 Cd1 Cd1 180.0 4_754 4_755
Cd1 Cl1 Cd1 79.97(2) . 4_755
C2 C2 H2A 61.1 16_558 .
C2 C2 H2B 61.1 16_558 .
H2A C2 H2B 116.3 . .

loop_
_geom_bond_atom_site_label_1
_geom_bond_atom_site_label_2
_geom_bond_distance
_geom_bond_site_symmetry_2
C1 N1 1.4699(4) .
C1 C1 1.7169(13) 16_557
C1 H1A 0.9595 .
C1 H1B 0.9599 .
N1 C1 1.4700(4) 18_667
N1 C1 1.4700(4) 3_665
N1 C1 1.4700(4) 16_557
N1 C1 1.4700(4) 2_655
N1 C1 1.4700(4) 17_657
Cd1 Cl1 2.6590(7) 15_545
Cd1 Cl1 2.6590(7) .
Cd1 Cl1 2.6590(7) 14_665
Cd1 Cl1 2.6590(7) 2_645
Cd1 Cl1 2.6590(7) 3_765
Cd1 Cl1 2.6590(7) 13_755
Cd1 Cd1 3.4173(2) 4_754
Cd1 Cd1 3.4173(2) 4_755
Cl1 Cd1 2.6590(7) 4_755
C2 C2 1.766(18) 16_558
C2 H2A 0.9600 .
C2 H2B 0.9601 .
